data_7225365
loop_
_publ_author_name
'Le Gal, Yann'
'Lorcy, Dominique'
'Jeannin, Olivier'
'Barri\`ere, Fr\'ed\'eric'
'Dorcet, Vincent'
'Lieffrig, Julien'
'Fourmigu\'e, Marc'

_publ_section_title
;
 C&#xE001;S&#x22EF;I halogen bonding interactions in crystalline iodinated
 dithiole-2-thiones and thiazole-2-thiones
;
_journal_issue 29
_journal_name_full CrystEngComm
_journal_page_first 5474
_journal_paper_doi 10.1039/C6CE00822D
_journal_volume 18
_journal_year 2016
_chemical_compound_source 'synthesis as described'
_chemical_formula_moiety 'C7 I4.67 S7'
_chemical_formula_sum 'C7 I4.67 S7'
_chemical_formula_weight 900.8
_space_group_IT_number 14
_symmetry_cell_setting monoclinic
_symmetry_Int_Tables_number 14
_symmetry_space_group_name_Hall '-P 2yn'
_symmetry_space_group_name_H-M 'P 1 21/n 1'
_audit_conform_dict_location ftp://ftp.iucr.org/pub/cif_core.dic
_audit_conform_dict_name cif_core.dic
_audit_conform_dict_version 2.4.3
_audit_creation_date 2016-03-21T15:09:36-00:00
_audit_creation_method 'WinGX routine CIF_UPDATE'
_audit_update_record
;
2016-04-30 deposited with the CCDC.
2016-05-27 downloaded from the CCDC.
;
_cell_angle_alpha 90
_cell_angle_beta 95.70(3)
_cell_angle_gamma 90
_cell_formula_units_Z 4
_cell_length_a 4.2308(8)
_cell_length_b 28.570(6)
_cell_length_c 15.756(3)
_cell_measurement_reflns_used 9950
_cell_measurement_temperature 293(2)
_cell_measurement_theta_max 27.49
_cell_measurement_theta_min 3.56
_cell_measurement_wavelength 0.71073
_cell_volume 1895.1(7)
_computing_cell_refinement 'Dirax/lsq (Duisenberg & Schreurs, 1989-2000)'
_computing_data_collection 'Collect (Bruker AXS BV, 1997-2004)'
_computing_data_reduction 'EvalCCD (Duisenberg & Schreurs 1990-2000)'
_computing_molecular_graphics 'Ortep-3 for Windows (Farrugia, 1997)'
_computing_publication_material 'WinGX publication routines (Farrugia, 1999)'
_computing_structure_refinement 'SHELXL-2014/7 (Sheldrick, 2014)'
_computing_structure_solution 'SIR92 (Altomare et al., 1993)'
_diffrn_ambient_temperature 293(2)
_diffrn_detector 'CCD plate'
_diffrn_detector_area_resol_mean 9
_diffrn_measured_fraction_theta_full 0.997
_diffrn_measured_fraction_theta_max 0.996
_diffrn_measurement_device '95mm CCD camera on \k-goniostat'
_diffrn_measurement_device_type KappaCCD
_diffrn_measurement_method 'CCD rotation images, thick slices'
_diffrn_radiation_monochromator 'horizonally mounted graphite crystal'
_diffrn_radiation_probe x-ray
_diffrn_radiation_source 'fine-focus sealed tube'
_diffrn_radiation_type MoK\a
_diffrn_radiation_wavelength 0.71073
_diffrn_reflns_av_R_equivalents 0.0603
_diffrn_reflns_av_unetI/netI 0.0325
_diffrn_reflns_Laue_measured_fraction_full 0.997
_diffrn_reflns_Laue_measured_fraction_max 0.996
_diffrn_reflns_limit_h_max 5
_diffrn_reflns_limit_h_min -5
_diffrn_reflns_limit_k_max 37
_diffrn_reflns_limit_k_min -37
_diffrn_reflns_limit_l_max 20
_diffrn_reflns_limit_l_min -20
_diffrn_reflns_number 46618
_diffrn_reflns_point_group_measured_fraction_full 0.997
_diffrn_reflns_point_group_measured_fraction_max 0.996
_diffrn_reflns_theta_full 25.242
_diffrn_reflns_theta_max 27.541
_diffrn_reflns_theta_min 3.795
_diffrn_standards_number 0
_exptl_absorpt_coefficient_mu 8.419
_exptl_absorpt_correction_T_max 0.879
_exptl_absorpt_correction_T_min 0.544
_exptl_absorpt_correction_type multi-scan
_exptl_absorpt_process_details
;
  [Sheldrick, G.M. (2002). SADABS Bruker AXS Inc., Madison, Wisconsin, USA]
;
_exptl_crystal_colour yellow
_exptl_crystal_density_diffrn 3.157
_exptl_crystal_density_method 'not measured'
_exptl_crystal_description prism
_exptl_crystal_F_000 1606
_exptl_crystal_size_max 0.35
_exptl_crystal_size_mid 0.06
_exptl_crystal_size_min 0.05
_refine_diff_density_max 1.119
_refine_diff_density_min -1.346
_refine_diff_density_rms 0.183
_refine_ls_extinction_method none
_refine_ls_goodness_of_fit_ref 1.102
_refine_ls_hydrogen_treatment constr
_refine_ls_matrix_type full
_refine_ls_number_constraints 0
_refine_ls_number_parameters 199
_refine_ls_number_reflns 4377
_refine_ls_number_restraints 0
_refine_ls_restrained_S_all 1.102
_refine_ls_R_factor_all 0.0629
_refine_ls_R_factor_gt 0.0354
_refine_ls_shift/su_max 0.001
_refine_ls_shift/su_mean 0
_refine_ls_structure_factor_coef Fsqd
_refine_ls_weighting_details 'w=1/[\s^2^(Fo^2^)+(0.0267P)^2^+6.9262P] where P=(Fo^2^+2Fc^2^)/3'
_refine_ls_weighting_scheme calc
_refine_ls_wR_factor_gt 0.0687
_refine_ls_wR_factor_ref 0.079
_reflns_Friedel_coverage 0
_reflns_number_gt 3155
_reflns_number_total 4377
_reflns_threshold_expression 'I > 2\s(I)'
_cod_data_source_file c6ce00822d2.cif
_cod_data_source_block SSI2
_cod_depositor_comments 'Adding full bibliography for 7225364--7225367.cif.'
_cod_original_sg_symbol_H-M 'P 21/n'
_cod_database_code 7225365

loop_
_symmetry_equiv_pos_as_xyz
'x, y, z'
'-x+1/2, y+1/2, -z+1/2'
'-x, -y, -z'
'x-1/2, -y-1/2, z-1/2'

loop_
_atom_site_label
_atom_site_type_symbol
_atom_site_fract_x
_atom_site_fract_y
_atom_site_fract_z
_atom_site_U_iso_or_equiv
_atom_site_adp_type
_atom_site_occupancy
_atom_site_site_symmetry_order
_atom_site_calc_flag
_atom_site_refinement_flags_occupancy
C1A C 0.767(6) 0.4665(7) 0.0516(13) 0.054(6) Uani 0.3333 1 d P
C2A C 0.572(6) 0.5383(7) -0.0433(13) 0.044(5) Uani 0.3333 1 d P
C3A C 0.886(5) 0.5391(8) -0.0427(14) 0.044(5) Uani 0.3333 1 d P
S1A S 0.4177(13) 0.4932(2) 0.0177(4) 0.0560(15) Uani 0.3333 1 d P
S2A S 1.0977(13) 0.4940(2) 0.0167(4) 0.0527(14) Uani 0.3333 1 d P
S3A S 0.7934(2) 0.41679(3) 0.10706(5) 0.0773(2) Uani 0.3333 1 d P
I1A I 0.7934(2) 0.41679(3) 0.10706(5) 0.0773(2) Uani 0.6667 1 d P
C1 C 0.3876(14) 0.5005(2) 0.6456(4) 0.0347(14) Uani 1 1 d .
C2 C 0.6824(14) 0.4208(2) 0.6458(4) 0.0355(14) Uani 1 1 d .
C3 C 0.7372(14) 0.4361(2) 0.7257(4) 0.0344(14) Uani 1 1 d .
C4 C 0.4537(15) 0.2835(2) 0.8994(4) 0.0348(14) Uani 1 1 d .
C5 C 0.6161(14) 0.2342(2) 0.7717(4) 0.0354(14) Uani 1 1 d .
C6 C 0.7024(15) 0.2082(2) 0.8402(4) 0.0356(14) Uani 1 1 d .
S1 S 0.1680(4) 0.54717(6) 0.61939(12) 0.0459(4) Uani 1 1 d .
S2 S 0.4545(4) 0.45664(6) 0.57389(10) 0.0386(4) Uani 1 1 d .
S3 S 0.5747(4) 0.49032(6) 0.74690(11) 0.0407(4) Uani 1 1 d .
S4 S 0.3231(5) 0.32420(6) 0.96183(11) 0.0497(5) Uani 1 1 d .
S5 S 0.4367(4) 0.28758(6) 0.78949(10) 0.0396(4) Uani 1 1 d .
S6 S 0.6223(4) 0.23159(6) 0.93822(10) 0.0411(4) Uani 1 1 d .
I1 I 0.83199(11) 0.35725(2) 0.59967(3) 0.04725(13) Uani 1 1 d .
I2 I 0.97771(10) 0.39925(2) 0.82772(3) 0.04046(12) Uani 1 1 d .
I3 I 0.69225(11) 0.21631(2) 0.64634(3) 0.04198(12) Uani 1 1 d .
I4 I 0.92220(10) 0.14224(2) 0.84354(3) 0.04241(12) Uani 1 1 d .

loop_
_atom_site_aniso_label
_atom_site_aniso_U_11
_atom_site_aniso_U_22
_atom_site_aniso_U_33
_atom_site_aniso_U_23
_atom_site_aniso_U_13
_atom_site_aniso_U_12
C1A 0.086(18) 0.043(12) 0.035(11) 0.005(9) 0.015(11) 0.025(12)
C2A 0.068(17) 0.027(11) 0.035(11) -0.003(9) -0.001(10) 0.010(10)
C3A 0.042(13) 0.040(12) 0.049(13) -0.015(10) -0.002(9) -0.006(10)
S1A 0.042(4) 0.060(4) 0.066(4) 0.014(3) 0.004(3) 0.001(3)
S2A 0.047(4) 0.053(4) 0.057(4) -0.005(3) -0.003(3) 0.001(3)
S3A 0.1038(6) 0.0568(5) 0.0710(5) 0.0100(4) 0.0073(5) 0.0054(4)
I1A 0.1038(6) 0.0568(5) 0.0710(5) 0.0100(4) 0.0073(5) 0.0054(4)
C1 0.032(3) 0.029(3) 0.044(4) 0.007(3) 0.008(3) -0.005(3)
C2 0.041(3) 0.027(3) 0.040(4) 0.000(3) 0.007(3) -0.003(3)
C3 0.039(3) 0.030(3) 0.034(3) 0.002(3) 0.003(3) 0.000(3)
C4 0.042(3) 0.036(3) 0.027(3) -0.001(3) 0.009(3) -0.004(3)
C5 0.039(3) 0.037(3) 0.031(3) -0.003(3) 0.007(3) -0.008(3)
C6 0.038(3) 0.030(3) 0.038(4) 0.001(3) 0.005(3) -0.003(3)
S1 0.0442(10) 0.0315(8) 0.0615(11) 0.0044(8) 0.0033(8) 0.0043(7)
S2 0.0458(9) 0.0329(8) 0.0362(9) 0.0020(7) -0.0002(7) 0.0027(7)
S3 0.0491(10) 0.0337(8) 0.0395(9) -0.0035(7) 0.0051(7) 0.0022(7)
S4 0.0768(13) 0.0434(10) 0.0308(9) 0.0020(7) 0.0141(8) 0.0130(9)
S5 0.0538(10) 0.0357(8) 0.0298(8) 0.0025(7) 0.0065(7) 0.0054(7)
S6 0.0578(10) 0.0351(8) 0.0306(8) 0.0035(7) 0.0047(7) 0.0003(7)
I1 0.0551(3) 0.0360(2) 0.0503(3) -0.0069(2) 0.0041(2) 0.0083(2)
I2 0.0430(2) 0.0409(2) 0.0369(2) 0.00455(18) 0.00103(18) 0.00034(18)
I3 0.0511(3) 0.0423(2) 0.0335(2) -0.00222(18) 0.00877(19) -0.00112(19)
I4 0.0440(2) 0.0327(2) 0.0499(3) -0.00062(19) 0.00190(19) -0.00025(18)

loop_
_atom_type_symbol
_atom_type_description
_atom_type_scat_dispersion_real
_atom_type_scat_dispersion_imag
_atom_type_scat_source
C C 0.0033 0.0016 'International Tables Vol C Tables 4.2.6.8 and 6.1.1.4'
S S 0.1246 0.1234 'International Tables Vol C Tables 4.2.6.8 and 6.1.1.4'
I I -0.4742 1.8119 'International Tables Vol C Tables 4.2.6.8 and 6.1.1.4'

loop_
_geom_angle_atom_site_label_1
_geom_angle_atom_site_label_2
_geom_angle_atom_site_label_3
_geom_angle
_geom_angle_site_symmetry_1
_geom_angle_site_symmetry_3
C2A C1A C3A 164(2) 3_665 3_765
C2A C1A S3A 88.9(16) 3_665 .
C3A C1A S3A 86.7(14) 3_765 .
C2A C1A S2A 113.8(16) 3_665 3_765
C3A C1A S2A 67.4(14) 3_765 3_765
S3A C1A S2A 152.9(15) . 3_765
C2A C1A S1A 35.4(10) 3_665 .
C3A C1A S1A 148.0(18) 3_765 .
S3A C1A S1A 124.0(16) . .
S2A C1A S1A 80.8(9) 3_765 .
C2A C1A S1A 67.6(13) 3_665 3_665
C3A C1A S1A 113.5(17) 3_765 3_665
S3A C1A S1A 155.1(18) . 3_665
S2A C1A S1A 46.6(6) 3_765 3_665
S1A C1A S1A 34.4(6) . 3_665
C2A C1A S2A 147.4(17) 3_665 .
C3A C1A S2A 36.1(11) 3_765 .
S3A C1A S2A 122.4(14) . .
S2A C1A S2A 33.6(6) 3_765 .
S1A C1A S2A 113.5(12) . .
S1A C1A S2A 80.0(10) 3_665 .
S1A C2A C3A 91(2) 3_665 .
S1A C2A C1A 87.3(19) 3_665 3_665
C3A C2A C1A 173(2) . 3_665
S1A C2A S2A 53.0(11) 3_665 3_765
C3A C2A S2A 37.5(12) . 3_765
C1A C2A S2A 139.8(18) 3_665 3_765
S1A C2A S1A 28.0(10) 3_665 .
C3A C2A S1A 115.5(18) . .
C1A C2A S1A 63.9(12) 3_665 .
S2A C2A S1A 78.9(10) 3_765 .
S1A C2A I1A 136.7(19) 3_665 3_665
C3A C2A I1A 131.1(19) . 3_665
C1A C2A I1A 49.9(11) 3_665 3_665
S2A C2A I1A 165.3(14) 3_765 3_665
S1A C2A I1A 113.3(12) . 3_665
S1A C2A S3A 136.7(19) 3_665 3_665
C3A C2A S3A 131.1(19) . 3_665
C1A C2A S3A 49.9(11) 3_665 3_665
S2A C2A S3A 165.3(14) 3_765 3_665
S1A C2A S3A 113.3(12) . 3_665
I1A C2A S3A 0 3_665 3_665
S2A C3A C2A 90.8(19) 3_765 .
S2A C3A C1A 84.9(18) 3_765 3_765
C2A C3A C1A 171(2) . 3_765
S2A C3A S1A 54.4(11) 3_765 3_665
C2A C3A S1A 36.5(11) . 3_665
C1A C3A S1A 138.7(19) 3_765 3_665
S2A C3A S2A 27.9(9) 3_765 .
C2A C3A S2A 116.2(19) . .
C1A C3A S2A 61.7(12) 3_765 .
S1A C3A S2A 80.4(11) 3_665 .
S2A C3A I1A 134.2(17) 3_765 3_765
C2A C3A I1A 132.6(19) . 3_765
C1A C3A I1A 49.8(10) 3_765 3_765
S1A C3A I1A 165.0(14) 3_665 3_765
S2A C3A I1A 111.1(10) . 3_765
S2A C3A S3A 134.2(17) 3_765 3_765
C2A C3A S3A 132.6(19) . 3_765
C1A C3A S3A 49.8(10) 3_765 3_765
S1A C3A S3A 165.0(14) 3_665 3_765
S2A C3A S3A 111.1(10) . 3_765
I1A C3A S3A 0 3_765 3_765
C2A S1A S1A 124.7(18) 3_665 3_665
C2A S1A S2A 91.3(15) 3_665 1_455
S1A S1A S2A 136.9(10) 3_665 1_455
C2A S1A C3A 53.0(16) 3_665 3_665
S1A S1A C3A 159.1(12) 3_665 3_665
S2A S1A C3A 38.3(8) 1_455 3_665
C2A S1A C1A 57.3(16) 3_665 .
S1A S1A C1A 73.8(10) 3_665 .
S2A S1A C1A 148.0(10) 1_455 .
C3A S1A C1A 110.1(13) 3_665 .
C2A S1A C1A 150.4(16) 3_665 3_665
S1A S1A C1A 71.8(11) 3_665 3_665
S2A S1A C1A 65.9(10) 1_455 3_665
C3A S1A C1A 102.1(13) 3_665 3_665
C1A S1A C1A 145.6(6) . 3_665
C2A S1A C2A 152.0(10) 3_665 .
S1A S1A C2A 27.3(9) 3_665 .
S2A S1A C2A 113.9(9) 1_455 .
C3A S1A C2A 150.3(12) 3_665 .
C1A S1A C2A 98.2(10) . .
C1A S1A C2A 48.4(11) 3_665 .
C2A S1A S2A 104.4(15) 3_665 3_765
S1A S1A S2A 24.8(6) 3_665 3_765
S2A S1A S2A 161.7(5) 1_455 3_765
C3A S1A S2A 155.7(9) 3_665 3_765
C1A S1A S2A 49.6(8) . 3_765
C1A S1A S2A 96.2(9) 3_665 3_765
C2A S1A S2A 48.9(7) . 3_765
C2A S1A S2A 104.6(15) 3_665 3_665
S1A S1A S2A 121.0(8) 3_665 3_665
S2A S1A S2A 15.9(5) 1_455 3_665
C3A S1A S2A 52.2(9) 3_665 3_665
C1A S1A S2A 161.8(9) . 3_665
C1A S1A S2A 50.5(9) 3_665 3_665
C2A S1A S2A 98.8(8) . 3_665
S2A S1A S2A 145.8(5) 3_765 3_665
S2A S2A C3A 123.2(16) 3_765 3_765
S2A S2A S1A 142.2(11) 3_765 1_655
C3A S2A S1A 87.3(13) 3_765 1_655
S2A S2A C2A 160.3(11) 3_765 3_765
C3A S2A C2A 51.7(14) 3_765 3_765
S1A S2A C2A 35.7(8) 1_655 3_765
S2A S2A C1A 75.6(11) 3_765 3_765
C3A S2A C1A 148.2(15) 3_765 3_765
S1A S2A C1A 67.5(9) 1_655 3_765
C2A S2A C1A 101.4(12) 3_765 3_765
S2A S2A C1A 70.8(10) 3_765 .
C3A S2A C1A 58.9(14) 3_765 .
S1A S2A C1A 145.5(9) 1_655 .
C2A S2A C1A 110.2(11) 3_765 .
C1A S2A C1A 146.4(6) 3_765 .
S2A S2A C3A 28.9(9) 3_765 .
C3A S2A C3A 152.1(9) 3_765 .
S1A S2A C3A 117.9(9) 1_655 .
C2A S2A C3A 152.2(11) 3_765 .
C1A S2A C3A 50.9(11) 3_765 .
C1A S2A C3A 96.6(10) . .
S2A S2A S1A 123.9(9) 3_765 3_765
C3A S2A S1A 102.9(13) 3_765 3_765
S1A S2A S1A 18.3(5) 1_655 3_765
C2A S2A S1A 52.1(9) 3_765 3_765
C1A S2A S1A 49.7(8) 3_765 3_765
C1A S2A S1A 161.7(8) . 3_765
C3A S2A S1A 100.5(8) . 3_765
S2A S2A S1A 21.9(6) 3_765 3_665
C3A S2A S1A 105.9(13) 3_765 3_665
S1A S2A S1A 164.1(5) 1_655 3_665
C2A S2A S1A 156.3(9) 3_765 3_665
C1A S2A S1A 96.9(9) 3_765 3_665
C1A S2A S1A 49.6(7) . 3_665
C3A S2A S1A 47.4(7) . 3_665
S1A S2A S1A 145.8(5) 3_765 3_665
C1A S3A C3A 43.5(11) . 3_765
C1A S3A C2A 41.2(11) . 3_665
C3A S3A C2A 83.8(8) 3_765 3_665
S1 C1 S2 123.1(4) . .
S1 C1 S3 124.0(4) . .
S2 C1 S3 112.9(3) . .
C3 C2 S2 117.0(5) . .
C3 C2 I1 126.0(5) . .
S2 C2 I1 117.0(3) . .
C2 C3 S3 116.0(5) . .
C2 C3 I2 125.8(5) . .
S3 C3 I2 118.1(3) . .
S4 C4 S5 124.4(4) . .
S4 C4 S6 122.9(4) . .
S5 C4 S6 112.8(3) . .
C6 C5 S5 116.6(5) . .
C6 C5 I3 124.9(5) . .
S5 C5 I3 118.4(3) . .
C5 C6 S6 116.2(5) . .
C5 C6 I4 127.3(5) . .
S6 C6 I4 116.5(3) . .
C1 S2 C2 96.7(3) . .
C1 S3 C3 97.2(3) . .
C4 S5 C5 97.2(3) . .
C4 S6 C6 97.1(3) . .

loop_
_geom_bond_atom_site_label_1
_geom_bond_atom_site_label_2
_geom_bond_distance
_geom_bond_site_symmetry_2
C1A C2A 1.43(3) 3_665
C1A C3A 1.50(3) 3_765
C1A S3A 1.66(2) .
C1A S2A 1.70(2) 3_765
C1A S1A 1.70(2) .
C1A S1A 1.72(2) 3_665
C1A S2A 1.74(3) .
C2A S1A 0.99(2) 3_665
C2A C3A 1.33(3) .
C2A C1A 1.43(3) 3_665
C2A S2A 1.69(2) 3_765
C2A S1A 1.77(3) .
C2A I1A 2.18(2) 3_665
C2A S3A 2.18(2) 3_665
C3A S2A 1.03(2) 3_765
C3A C1A 1.50(3) 3_765
C3A S1A 1.66(2) 3_665
C3A S2A 1.78(3) .
C3A I1A 2.17(2) 3_765
C3A S3A 2.17(2) 3_765
S1A C2A 0.99(2) 3_665
S1A S1A 1.012(11) 3_665
S1A S2A 1.352(8) 1_455
S1A C3A 1.66(2) 3_665
S1A C1A 1.72(2) 3_665
S1A S2A 2.202(8) 3_765
S1A S2A 2.224(8) 3_665
S2A S2A 0.996(11) 3_765
S2A C3A 1.03(2) 3_765
S2A S1A 1.352(8) 1_655
S2A C2A 1.69(2) 3_765
S2A C1A 1.70(2) 3_765
S2A S1A 2.202(8) 3_765
S2A S1A 2.224(8) 3_665
S3A C3A 2.17(2) 3_765
S3A C2A 2.18(2) 3_665
C1 S1 1.653(6) .
C1 S2 1.729(6) .
C1 S3 1.735(6) .
C2 C3 1.331(8) .
C2 S2 1.745(6) .
C2 I1 2.078(6) .
C3 S3 1.740(6) .
C3 I2 2.098(6) .
C4 S4 1.654(6) .
C4 S5 1.729(6) .
C4 S6 1.730(6) .
C5 C6 1.331(9) .
C5 S5 1.739(6) .
C5 I3 2.096(6) .
C6 S6 1.746(6) .
C6 I4 2.100(6) .

loop_
_geom_torsion_atom_site_label_1
_geom_torsion_atom_site_label_2
_geom_torsion_atom_site_label_3
_geom_torsion_atom_site_label_4
_geom_torsion
_geom_torsion_site_symmetry_1
_geom_torsion_site_symmetry_4
S1A C2A C3A S2A 0.6(18) 3_665 3_765
S1A C2A C3A S2A 14(2) . 3_765
I1A C2A C3A S2A -166.3(15) 3_665 3_765
S3A C2A C3A S2A -166.3(15) 3_665 3_765
S2A C2A C3A S1A -0.6(18) 3_765 3_665
S1A C2A C3A S1A 13.1(8) . 3_665
I1A C2A C3A S1A -167(3) 3_665 3_665
S3A C2A C3A S1A -167(3) 3_665 3_665
S1A C2A C3A S2A -11(2) 3_665 .
S2A C2A C3A S2A -12.0(8) 3_765 .
S1A C2A C3A S2A 2(2) . .
I1A C2A C3A S2A -178.3(11) 3_665 .
S3A C2A C3A S2A -178.3(11) 3_665 .
S1A C2A C3A I1A 164.5(16) 3_665 3_765
S2A C2A C3A I1A 164(3) 3_765 3_765
S1A C2A C3A I1A 177.5(11) . 3_765
I1A C2A C3A I1A -2(3) 3_665 3_765
S3A C2A C3A I1A -2(3) 3_665 3_765
S1A C2A C3A S3A 164.5(16) 3_665 3_765
S2A C2A C3A S3A 164(3) 3_765 3_765
S1A C2A C3A S3A 177.5(11) . 3_765
I1A C2A C3A S3A -2(3) 3_665 3_765
S3A C2A C3A S3A -2(3) 3_665 3_765
C3A C1A S1A C2A 152(4) 3_765 3_665
S3A C1A S1A C2A -8.9(17) . 3_665
S2A C1A S1A C2A 159.1(18) 3_765 3_665
S1A C1A S1A C2A 153.0(19) 3_665 3_665
S2A C1A S1A C2A 167(2) . 3_665
C2A C1A S1A S1A -153.0(19) 3_665 3_665
C3A C1A S1A S1A -1(3) 3_765 3_665
S3A C1A S1A S1A -162.0(17) . 3_665
S2A C1A S1A S1A 6.1(9) 3_765 3_665
S2A C1A S1A S1A 14.0(13) . 3_665
C2A C1A S1A S2A 13(2) 3_665 1_455
C3A C1A S1A S2A 165(2) 3_765 1_455
S3A C1A S1A S2A 4(3) . 1_455
S2A C1A S1A S2A 171.8(12) 3_765 1_455
S1A C1A S1A S2A 166(2) 3_665 1_455
S2A C1A S1A S2A 179.7(11) . 1_455
C2A C1A S1A C3A 5.3(17) 3_665 3_665
C3A C1A S1A C3A 158(3) 3_765 3_665
S3A C1A S1A C3A -3.6(18) . 3_665
S2A C1A S1A C3A 164.4(9) 3_765 3_665
S1A C1A S1A C3A 158.3(13) 3_665 3_665
S2A C1A S1A C3A 172.4(11) . 3_665
C2A C1A S1A C1A -153.1(19) 3_665 3_665
C3A C1A S1A C1A -1(3) 3_765 3_665
S3A C1A S1A C1A -162.0(17) . 3_665
S2A C1A S1A C1A 6.1(9) 3_765 3_665
S1A C1A S1A C1A -0.008(3) 3_665 3_665
S2A C1A S1A C1A 14.0(13) . 3_665
C2A C1A S1A C2A -165.5(11) 3_665 .
C3A C1A S1A C2A -13(3) 3_765 .
S3A C1A S1A C2A -174.4(14) . .
S2A C1A S1A C2A -6.3(10) 3_765 .
S1A C1A S1A C2A -12.4(9) 3_665 .
S2A C1A S1A C2A 1.6(14) . .
C2A C1A S1A S2A -159.1(18) 3_665 3_765
C3A C1A S1A S2A -7(3) 3_765 3_765
S3A C1A S1A S2A -168(2) . 3_765
S1A C1A S1A S2A -6.1(9) 3_665 3_765
S2A C1A S1A S2A 8.0(7) . 3_765
C2A C1A S1A S2A -7(3) 3_665 3_665
C3A C1A S1A S2A 145(3) 3_765 3_665
S3A C1A S1A S2A -16(4) . 3_665
S2A C1A S1A S2A 152(2) 3_765 3_665
S1A C1A S1A S2A 146(3) 3_665 3_665
S2A C1A S1A S2A 160.2(17) . 3_665
S1A C2A S1A C2A 0.007(10) 3_665 3_665
C3A C2A S1A C2A -28.8(18) . 3_665
C1A C2A S1A C2A 144(2) 3_665 3_665
S2A C2A S1A C2A -20.4(15) 3_765 3_665
I1A C2A S1A C2A 151(2) 3_665 3_665
S3A C2A S1A C2A 151(2) 3_665 3_665
C3A C2A S1A S1A -28.8(18) . 3_665
C1A C2A S1A S1A 144(2) 3_665 3_665
S2A C2A S1A S1A -20.4(15) 3_765 3_665
I1A C2A S1A S1A 151(2) 3_665 3_665
S3A C2A S1A S1A 151(2) 3_665 3_665
S1A C2A S1A S2A -152(2) 3_665 1_455
C3A C2A S1A S2A 179.1(14) . 1_455
C1A C2A S1A S2A -8.2(13) 3_665 1_455
S2A C2A S1A S2A -172.5(6) 3_765 1_455
I1A C2A S1A S2A -1.0(12) 3_665 1_455
S3A C2A S1A S2A -1.0(12) 3_665 1_455
S1A C2A S1A C3A -135(3) 3_665 3_665
C3A C2A S1A C3A -164.2(11) . 3_665
C1A C2A S1A C3A 8(3) 3_665 3_665
S2A C2A S1A C3A -155.8(18) 3_765 3_665
I1A C2A S1A C3A 16(3) 3_665 3_665
S3A C2A S1A C3A 16(3) 3_665 3_665
S1A C2A S1A C1A 26.8(19) 3_665 .
C3A C2A S1A C1A -2.0(18) . .
C1A C2A S1A C1A 170.7(7) 3_665 .
S2A C2A S1A C1A 6.4(10) 3_765 .
I1A C2A S1A C1A 177.9(10) 3_665 .
S3A C2A S1A C1A 177.9(10) 3_665 .
S1A C2A S1A C1A -144(2) 3_665 3_665
C3A C2A S1A C1A -173(2) . 3_665
S2A C2A S1A C1A -164.3(15) 3_765 3_665
I1A C2A S1A C1A 7.2(10) 3_665 3_665
S3A C2A S1A C1A 7.2(10) 3_665 3_665
S1A C2A S1A S2A 20.4(15) 3_665 3_765
C3A C2A S1A S2A -8.4(12) . 3_765
C1A C2A S1A S2A 164.3(15) 3_665 3_765
I1A C2A S1A S2A 171.5(14) 3_665 3_765
S3A C2A S1A S2A 171.5(14) 3_665 3_765
S1A C2A S1A S2A -146.6(19) 3_665 3_665
C3A C2A S1A S2A -175.4(15) . 3_665
C1A C2A S1A S2A -2.7(12) 3_665 3_665
S2A C2A S1A S2A -167.0(6) 3_765 3_665
I1A C2A S1A S2A 4.5(10) 3_665 3_665
S3A C2A S1A S2A 4.5(10) 3_665 3_665
C2A C1A S2A S2A 0(3) 3_665 3_765
C3A C1A S2A S2A 152.3(18) 3_765 3_765
S3A C1A S2A S2A 161.8(17) . 3_765
S1A C1A S2A S2A -14.3(12) . 3_765
S1A C1A S2A S2A -6.3(8) 3_665 3_765
C2A C1A S2A C3A -153(4) 3_665 3_765
S3A C1A S2A C3A 9.4(16) . 3_765
S2A C1A S2A C3A -152.3(18) 3_765 3_765
S1A C1A S2A C3A -167(2) . 3_765
S1A C1A S2A C3A -158.6(17) 3_665 3_765
C2A C1A S2A S1A -166(2) 3_665 1_655
C3A C1A S2A S1A -14(2) 3_765 1_655
S3A C1A S2A S1A -4(3) . 1_655
S2A C1A S2A S1A -165.9(17) 3_765 1_655
S1A C1A S2A S1A 179.8(11) . 1_655
S1A C1A S2A S1A -172.2(10) 3_665 1_655
C2A C1A S2A C2A -159(3) 3_665 3_765
C3A C1A S2A C2A -6.8(16) 3_765 3_765
S3A C1A S2A C2A 2.7(18) . 3_765
S2A C1A S2A C2A -159.1(12) 3_765 3_765
S1A C1A S2A C2A -173.4(11) . 3_765
S1A C1A S2A C2A -165.4(9) 3_665 3_765
C2A C1A S2A C1A 0(3) 3_665 3_765
C3A C1A S2A C1A 152.3(18) 3_765 3_765
S3A C1A S2A C1A 161.8(17) . 3_765
S2A C1A S2A C1A 0.001(4) 3_765 3_765
S1A C1A S2A C1A -14.3(12) . 3_765
S1A C1A S2A C1A -6.3(8) 3_665 3_765
C2A C1A S2A C3A 13(3) 3_665 .
C3A C1A S2A C3A 165.7(10) 3_765 .
S3A C1A S2A C3A 175.1(14) . .
S2A C1A S2A C3A 13.4(9) 3_765 .
S1A C1A S2A C3A -0.9(14) . .
S1A C1A S2A C3A 7.1(10) 3_665 .
C2A C1A S2A S1A -146(2) 3_665 3_765
C3A C1A S2A S1A 6(3) 3_765 3_765
S3A C1A S2A S1A 16(4) . 3_765
S2A C1A S2A S1A -146(3) 3_765 3_765
S1A C1A S2A S1A -160.3(16) . 3_765
S1A C1A S2A S1A -152(2) 3_665 3_765
C2A C1A S2A S1A 6(3) 3_665 3_665
C3A C1A S2A S1A 158.6(17) 3_765 3_665
S3A C1A S2A S1A 168.1(19) . 3_665
S2A C1A S2A S1A 6.3(8) 3_765 3_665
S1A C1A S2A S1A -8.0(7) . 3_665
C2A C3A S2A S2A 26.4(17) . 3_765
C1A C3A S2A S2A -144(2) 3_765 3_765
S1A C3A S2A S2A 19.5(14) 3_665 3_765
I1A C3A S2A S2A -150(2) 3_765 3_765
S3A C3A S2A S2A -150(2) 3_765 3_765
S2A C3A S2A C3A 0.002(3) 3_765 3_765
C2A C3A S2A C3A 26.4(17) . 3_765
C1A C3A S2A C3A -144(2) 3_765 3_765
S1A C3A S2A C3A 19.5(14) 3_665 3_765
I1A C3A S2A C3A -150(2) 3_765 3_765
S3A C3A S2A C3A -150(2) 3_765 3_765
S2A C3A S2A S1A 152.7(19) 3_765 1_655
C2A C3A S2A S1A 179.1(14) . 1_655
C1A C3A S2A S1A 9.1(13) 3_765 1_655
S1A C3A S2A S1A 172.2(5) 3_665 1_655
I1A C3A S2A S1A 2.4(13) 3_765 1_655
S3A C3A S2A S1A 2.4(13) 3_765 1_655
S2A C3A S2A C2A 138(3) 3_765 3_765
C2A C3A S2A C2A 164.2(11) . 3_765
C1A C3A S2A C2A -6(3) 3_765 3_765
S1A C3A S2A C2A 157.4(18) 3_665 3_765
I1A C3A S2A C2A -12(3) 3_765 3_765
S3A C3A S2A C2A -12(3) 3_765 3_765
S2A C3A S2A C1A 144(2) 3_765 3_765
C2A C3A S2A C1A 170(2) . 3_765
S1A C3A S2A C1A 163.2(15) 3_665 3_765
I1A C3A S2A C1A -6.7(10) 3_765 3_765
S3A C3A S2A C1A -6.7(10) 3_765 3_765
S2A C3A S2A C1A -26.8(18) 3_765 .
C2A C3A S2A C1A -0.5(18) . .
C1A C3A S2A C1A -170.5(6) 3_765 .
S1A C3A S2A C1A -7.3(10) 3_665 .
I1A C3A S2A C1A -177.2(10) 3_765 .
S3A C3A S2A C1A -177.2(10) 3_765 .
S2A C3A S2A S1A 146.7(18) 3_765 3_765
C2A C3A S2A S1A 173.1(15) . 3_765
C1A C3A S2A S1A 3.1(12) 3_765 3_765
S1A C3A S2A S1A 166.2(7) 3_665 3_765
I1A C3A S2A S1A -3.6(10) 3_765 3_765
S3A C3A S2A S1A -3.6(10) 3_765 3_765
S2A C3A S2A S1A -19.5(14) 3_765 3_665
C2A C3A S2A S1A 6.8(12) . 3_665
C1A C3A S2A S1A -163.2(15) 3_765 3_665
I1A C3A S2A S1A -169.9(14) 3_765 3_665
S3A C3A S2A S1A -169.9(14) 3_765 3_665
C2A C1A S3A C3A 165.0(19) 3_665 3_765
S2A C1A S3A C3A 17(3) 3_765 3_765
S1A C1A S3A C3A 170(2) . 3_765
S1A C1A S3A C3A 146(4) 3_665 3_765
S2A C1A S3A C3A -5.5(10) . 3_765
C3A C1A S3A C2A -165.0(19) 3_765 3_665
S2A C1A S3A C2A -148(4) 3_765 3_665
S1A C1A S3A C2A 5.1(10) . 3_665
S1A C1A S3A C2A -19(3) 3_665 3_665
S2A C1A S3A C2A -170(2) . 3_665
S2 C2 C3 S3 -0.5(7) . .
I1 C2 C3 S3 -178.5(3) . .
S2 C2 C3 I2 176.0(3) . .
I1 C2 C3 I2 -2.0(8) . .
S5 C5 C6 S6 0.0(7) . .
I3 C5 C6 S6 178.2(3) . .
S5 C5 C6 I4 179.8(3) . .
I3 C5 C6 I4 -2.0(8) . .
S1 C1 S2 C2 -178.1(4) . .
S3 C1 S2 C2 1.9(4) . .
C3 C2 S2 C1 -0.9(6) . .
I1 C2 S2 C1 177.3(3) . .
S1 C1 S3 C3 177.9(4) . .
S2 C1 S3 C3 -2.1(4) . .
C2 C3 S3 C1 1.6(6) . .
I2 C3 S3 C1 -175.2(3) . .
S4 C4 S5 C5 179.2(4) . .
S6 C4 S5 C5 -1.0(4) . .
C6 C5 S5 C4 0.6(6) . .
I3 C5 S5 C4 -177.7(3) . .
S4 C4 S6 C6 -179.2(4) . .
S5 C4 S6 C6 1.0(4) . .
C5 C6 S6 C4 -0.6(6) . .
I4 C6 S6 C4 179.6(3) . .
